data_7208439
loop_
_publ_author_name
'Aragoni, M. Carla'
'Arca, Massimiliano'
'Caltagirone, Claudia'
'Castellano, Carlo'
'Demartin, Francesco'
'Garau, Alessandra'
'Isaia, Francesco'
'Lippolis, Vito'
'Montis, Riccardo'
'Pintus, Anna'

_publ_section_title
;
 Cationic and anionic 1D chains based on NH+&#x22EF;N charge-assisted
 hydrogen bonds in bipyridyl derivatives and polyiodides
;
_journal_issue 18
_journal_name_full CrystEngComm
_journal_page_first 5809
_journal_paper_doi 10.1039/c2ce25212k
_journal_volume 14
_journal_year 2012
_chemical_formula_sum 'C12 H8 I4 N4 S'
_chemical_formula_weight 747.88
_chemical_name_systematic
;
?
;
_space_group_IT_number 15
_symmetry_cell_setting monoclinic
_symmetry_space_group_name_Hall '-C 2yc'
_symmetry_space_group_name_H-M 'C 1 2/c 1'
_atom_sites_solution_hydrogens geom
_atom_sites_solution_primary direct
_atom_sites_solution_secondary difmap
_audit_creation_method SHELXL-97
_cell_angle_alpha 90.00
_cell_angle_beta 99.05(3)
_cell_angle_gamma 90.00
_cell_formula_units_Z 4
_cell_length_a 10.406(3)
_cell_length_b 17.329(4)
_cell_length_c 10.443(5)
_cell_measurement_reflns_used 25
_cell_measurement_temperature 293(2)
_cell_measurement_theta_max 12.73
_cell_measurement_theta_min 6.92
_cell_volume 1859.7(11)
_computing_structure_refinement 'SHELXL-97 (Sheldrick, 1997)'
_diffrn_ambient_temperature 293(2)
_diffrn_measured_fraction_theta_full 0.999
_diffrn_measured_fraction_theta_max 0.999
_diffrn_measurement_device_type 'ENRAF NONIUS CAD4 DIFFRACTOMETER'
_diffrn_measurement_method 'omega scan'
_diffrn_radiation_monochromator graphite
_diffrn_radiation_source 'fine-focus sealed tube'
_diffrn_radiation_type MoK\a
_diffrn_radiation_wavelength 0.71073
_diffrn_reflns_av_R_equivalents 0.0000
_diffrn_reflns_av_sigmaI/netI 0.0489
_diffrn_reflns_limit_h_max 13
_diffrn_reflns_limit_h_min 0
_diffrn_reflns_limit_k_max 22
_diffrn_reflns_limit_k_min 0
_diffrn_reflns_limit_l_max 13
_diffrn_reflns_limit_l_min -13
_diffrn_reflns_number 2015
_diffrn_reflns_theta_full 26.91
_diffrn_reflns_theta_max 26.91
_diffrn_reflns_theta_min 3.07
_diffrn_standards_interval_count 100
_exptl_absorpt_coefficient_mu 6.813
_exptl_absorpt_correction_T_max 1.000
_exptl_absorpt_correction_T_min 0.810
_exptl_absorpt_correction_type semiempirical
_exptl_absorpt_process_details psi-scan
_exptl_crystal_colour 'dark brown'
_exptl_crystal_density_diffrn 2.671
_exptl_crystal_density_method 'not measured'
_exptl_crystal_description prism
_exptl_crystal_F_000 1344
_exptl_crystal_size_max 0.21
_exptl_crystal_size_mid 0.10
_exptl_crystal_size_min 0.09
_refine_diff_density_max 0.526
_refine_diff_density_min -0.572
_refine_diff_density_rms 0.129
_refine_ls_extinction_method none
_refine_ls_goodness_of_fit_ref 1.026
_refine_ls_hydrogen_treatment riding
_refine_ls_matrix_type full
_refine_ls_number_parameters 98
_refine_ls_number_reflns 2015
_refine_ls_number_restraints 1
_refine_ls_restrained_S_all 1.026
_refine_ls_R_factor_all 0.0880
_refine_ls_R_factor_gt 0.0294
_refine_ls_shift/su_max 0.003
_refine_ls_shift/su_mean 0.006
_refine_ls_structure_factor_coef Fsqd
_refine_ls_weighting_details 'calc w=1/[\s^2^(Fo^2^)+(0.0230P)^2^+1.3632P] where P=(Fo^2^+2Fc^2^)/3'
_refine_ls_weighting_scheme calc
_refine_ls_wR_factor_gt 0.0531
_refine_ls_wR_factor_ref 0.0617
_reflns_number_gt 1272
_reflns_number_total 2015
_reflns_threshold_expression >2sigma(I)
_cod_data_source_file c2ce25212k.txt
_cod_data_source_block L12I2
_cod_original_sg_symbol_H-M C2/c
_cod_database_code 7208439

loop_
_symmetry_equiv_pos_as_xyz
'x, y, z'
'-x, y, -z+1/2'
'x+1/2, y+1/2, z'
'-x+1/2, y+1/2, -z+1/2'
'-x, -y, -z'
'x, -y, z-1/2'
'-x+1/2, -y+1/2, -z'
'x+1/2, -y+1/2, z-1/2'

loop_
_atom_site_label
_atom_site_type_symbol
_atom_site_fract_x
_atom_site_fract_y
_atom_site_fract_z
_atom_site_U_iso_or_equiv
_atom_site_adp_type
_atom_site_occupancy
_atom_site_symmetry_multiplicity
_atom_site_calc_flag
_atom_site_refinement_flags
I1 I 0.23731(4) 0.11310(2) 0.89294(3) 0.05180(13) Uani 1 1 d .
I2 I 0.32758(5) 0.01680(3) 1.09812(4) 0.07048(17) Uani 1 1 d .
S S 0.0225(3) 0.09503(17) 0.3221(3) 0.0766(15) Uani 0.491(14) 1 d P
N1 N 0.1552(4) 0.2011(3) 0.7078(4) 0.0515(12) Uani 1 1 d .
N2 N 0.0225(3) 0.09503(17) 0.3221(3) 0.0766(15) Uani 0.51(2) 1 d P
N3 N 0.0000 0.2302(4) 0.2500 0.0422(15) Uani 1 2 d S
C1 C 0.1122(5) 0.1722(4) 0.5902(5) 0.0479(14) Uani 1 1 d .
H1 H 0.1070 0.1190 0.5799 0.057 Uiso 1 1 calc R
C2 C 0.1610(6) 0.2772(4) 0.7229(6) 0.0544(15) Uani 1 1 d .
H2 H 0.1911 0.2973 0.8046 0.065 Uiso 1 1 calc R
C3 C 0.1244(6) 0.3268(4) 0.6221(6) 0.0572(16) Uani 1 1 d .
H3 H 0.1289 0.3799 0.6357 0.069 Uiso 1 1 calc R
C4 C 0.0805(5) 0.2976(3) 0.5002(6) 0.0514(15) Uani 1 1 d .
H4 H 0.0551 0.3307 0.4307 0.062 Uiso 1 1 calc R
C5 C 0.0750(5) 0.2189(3) 0.4829(5) 0.0427(13) Uani 1 1 d .
C6 C 0.0322(5) 0.1841(3) 0.3537(5) 0.0442(13) Uani 1 1 d .

loop_
_atom_site_aniso_label
_atom_site_aniso_U_11
_atom_site_aniso_U_22
_atom_site_aniso_U_33
_atom_site_aniso_U_23
_atom_site_aniso_U_13
_atom_site_aniso_U_12
I1 0.0592(2) 0.0565(2) 0.03843(19) -0.00498(18) 0.00371(15) -0.0023(2)
I2 0.1052(4) 0.0517(3) 0.0499(3) 0.0036(2) -0.0022(2) -0.0003(3)
S 0.103(3) 0.065(2) 0.0562(18) 0.0199(13) -0.0066(14) 0.0053(16)
N1 0.053(3) 0.063(3) 0.037(3) 0.003(2) 0.003(2) 0.005(3)
N2 0.103(3) 0.065(2) 0.0562(18) 0.0199(13) -0.0066(14) 0.0053(16)
N3 0.047(4) 0.040(4) 0.039(4) 0.000 0.003(3) 0.000
C1 0.051(4) 0.048(3) 0.042(3) -0.001(3) 0.001(3) 0.003(3)
C2 0.055(4) 0.063(4) 0.044(3) -0.011(3) 0.002(3) 0.003(3)
C3 0.071(4) 0.055(4) 0.044(3) -0.004(3) 0.005(3) 0.007(3)
C4 0.051(4) 0.055(4) 0.046(3) 0.003(3) 0.004(3) 0.008(3)
C5 0.034(3) 0.051(4) 0.043(3) 0.003(3) 0.002(2) 0.001(3)
C6 0.041(3) 0.054(4) 0.037(3) 0.001(3) 0.003(2) 0.000(3)

loop_
_atom_type_symbol
_atom_type_description
_atom_type_scat_dispersion_real
_atom_type_scat_dispersion_imag
_atom_type_scat_source
I I -0.4742 1.8119 'International Tables Vol C Tables 4.2.6.8 and 6.1.1.4'
S S 0.1246 0.1234 'International Tables Vol C Tables 4.2.6.8 and 6.1.1.4'
N N 0.0061 0.0033 'International Tables Vol C Tables 4.2.6.8 and 6.1.1.4'
C C 0.0033 0.0016 'International Tables Vol C Tables 4.2.6.8 and 6.1.1.4'
H H 0.0000 0.0000 'International Tables Vol C Tables 4.2.6.8 and 6.1.1.4'

loop_
_geom_angle_atom_site_label_1
_geom_angle_atom_site_label_2
_geom_angle_atom_site_label_3
_geom_angle
_geom_angle_site_symmetry_1
_geom_angle_site_symmetry_3
N1 I1 I2 179.65(12) . .
N2 S S 0.0(3) 2 2
N2 S C6 102.0(2) 2 .
S S C6 102.0(2) 2 .
C2 N1 C1 118.9(5) . .
C2 N1 I1 120.6(4) . .
C1 N1 I1 120.4(4) . .
C6 N3 C6 107.1(6) 2 .
N1 C1 C5 122.4(6) . .
N1 C2 C3 122.1(6) . .
C2 C3 C4 119.4(6) . .
C5 C4 C3 119.0(6) . .
C4 C5 C1 118.1(5) . .
C4 C5 C6 121.6(5) . .
C1 C5 C6 120.3(5) . .
N3 C6 C5 119.5(5) . .
N3 C6 S 114.4(4) . .
C5 C6 S 126.1(4) . .

loop_
_geom_bond_atom_site_label_1
_geom_bond_atom_site_label_2
_geom_bond_distance
_geom_bond_site_symmetry_2
I1 N1 2.505(5) .
I1 I2 2.7613(10) .
S N2 1.505(5) 2
S S 1.505(5) 2
S C6 1.578(6) .
N1 C2 1.328(7) .
N1 C1 1.336(7) .
N3 C6 1.345(6) 2
N3 C6 1.345(6) .
C1 C5 1.386(7) .
C2 C3 1.366(8) .
C3 C4 1.379(8) .
C4 C5 1.377(7) .
C5 C6 1.481(7) .
